data_7042889
loop_
_publ_author_name
'Shen, Jun-Ju'
'Wang, Feng'
'Yu, Tan-Lai'
'Zhang, Fu-Qiang'
'Tian, Lu'
'Fu, Yun-Long'

_publ_section_title
;
 Halogen-dependent photoinduced electron transfer and chromism of three
 protonated nicotinohydrazide halozincates.
;
_journal_issue 16
_journal_name_full 'Dalton transactions (Cambridge, England : 2003)'
_journal_page_first 5414
_journal_page_last 5419
_journal_paper_doi 10.1039/c7dt00457e
_journal_volume 46
_journal_year 2017
_chemical_formula_moiety ' C6 H9 N3 O, Br4 Zn, H2 O'
_chemical_formula_sum 'C6 H11 Br4 N3 O2 Zn'
_chemical_formula_weight 542.17
_space_group_crystal_system monoclinic
_space_group_IT_number 14
_space_group_name_Hall '-P 2ybc'
_space_group_name_H-M_alt 'P 1 21/c 1'
_symmetry_space_group_name_Hall '-P 2ybc'
_symmetry_space_group_name_H-M 'P 1 21/c 1'
_atom_sites_solution_hydrogens mixed
_audit_creation_method SHELXL-2016/6
_audit_update_record
;
2017-03-06 deposited with the CCDC.
2017-03-28 downloaded from the CCDC.
;
_cell_angle_alpha 90
_cell_angle_beta 96.063(2)
_cell_angle_gamma 90
_cell_formula_units_Z 4
_cell_length_a 7.3224(7)
_cell_length_b 24.984(3)
_cell_length_c 7.8763(8)
_cell_measurement_reflns_used 9879
_cell_measurement_temperature 273(2)
_cell_measurement_theta_max 28.27
_cell_measurement_theta_min 2.73
_cell_volume 1432.9(3)
_computing_molecular_graphics 'Bruker SHELXTL'
_computing_publication_material 'Bruker SHELXTL'
_computing_structure_refinement 'SHELXL-2016/6 (Sheldrick, 2016)'
_computing_structure_solution 'Bruker SHELXTL'
_diffrn_ambient_temperature 273(2)
_diffrn_measured_fraction_theta_full 0.997
_diffrn_measured_fraction_theta_max 0.996
_diffrn_measurement_device_type 'CCD area detector'
_diffrn_measurement_method 'phi and omega scans'
_diffrn_radiation_type MoK\a
_diffrn_radiation_wavelength 0.71073
_diffrn_reflns_av_R_equivalents 0.0443
_diffrn_reflns_av_unetI/netI 0.0260
_diffrn_reflns_Laue_measured_fraction_full 0.997
_diffrn_reflns_Laue_measured_fraction_max 0.996
_diffrn_reflns_limit_h_max 9
_diffrn_reflns_limit_h_min -9
_diffrn_reflns_limit_k_max 33
_diffrn_reflns_limit_k_min -32
_diffrn_reflns_limit_l_max 10
_diffrn_reflns_limit_l_min -10
_diffrn_reflns_number 32708
_diffrn_reflns_point_group_measured_fraction_full 0.997
_diffrn_reflns_point_group_measured_fraction_max 0.996
_diffrn_reflns_theta_full 25.242
_diffrn_reflns_theta_max 28.312
_diffrn_reflns_theta_min 2.725
_exptl_absorpt_coefficient_mu 12.858
_exptl_absorpt_correction_T_max 0.621
_exptl_absorpt_correction_T_min 0.011
_exptl_absorpt_correction_type multi-scan
_exptl_crystal_colour colourless
_exptl_crystal_density_diffrn 2.513
_exptl_crystal_description slice
_exptl_crystal_F_000 1016
_exptl_crystal_size_max 0.387
_exptl_crystal_size_mid 0.315
_exptl_crystal_size_min 0.037
_refine_diff_density_max 1.903
_refine_diff_density_min -1.313
_refine_diff_density_rms 0.249
_refine_ls_extinction_coef 0.0151(12)
_refine_ls_extinction_expression Fc^*^=kFc[1+0.001xFc^2^\l^3^/sin(2\q)]^-1/4^
_refine_ls_extinction_method 'SHELXL-2016/6 (Sheldrick 2016)'
_refine_ls_goodness_of_fit_ref 1.089
_refine_ls_hydrogen_treatment constr
_refine_ls_matrix_type full
_refine_ls_number_parameters 147
_refine_ls_number_reflns 3553
_refine_ls_number_restraints 2
_refine_ls_restrained_S_all 1.098
_refine_ls_R_factor_all 0.0550
_refine_ls_R_factor_gt 0.0461
_refine_ls_shift/su_max 0.001
_refine_ls_shift/su_mean 0.000
_refine_ls_structure_factor_coef Fsqd
_refine_ls_weighting_details 'w=1/[\s^2^(Fo^2^)+(0.0914P)^2^+3.5447P] where P=(Fo^2^+2Fc^2^)/3'
_refine_ls_weighting_scheme calc
_refine_ls_wR_factor_gt 0.1351
_refine_ls_wR_factor_ref 0.1462
_reflns_Friedel_coverage 0.000
_reflns_number_gt 3106
_reflns_number_total 3553
_reflns_threshold_expression 'I > 2\s(I)'
_cod_data_source_file c7dt00457e2.cif
_cod_data_source_block compound2
_cod_depositor_comments
;
The following automatic conversions were performed:

'_exptl_absorpt_correction_type' value 'Multi-scan' changed to
'multi-scan' according to
/home/data/users/saulius/crontab/automatic-downloads/current/RSC/lib/dictionaries/cif_core.dic
dictionary named 'cif_core.dic' version 2.4.2 from 2011-04-26.

Automatic conversion script
Id: cif_fix_values 4973 2017-02-22 13:04:09Z antanas 
;
_cod_original_cell_volume 1432.9(2)
_cod_database_code 7042889
_shelx_shelxl_version_number 2016/6
_shelx_space_group_comment
;
The symmetry employed for this shelxl refinement is uniquely defined
by the following loop, which should always be used as a source of
symmetry information in preference to the above space-group names.
They are only intended as comments.
;
_shelx_estimated_absorpt_t_min 0.083
_shelx_estimated_absorpt_t_max 0.648

loop_
_space_group_symop_operation_xyz
'x, y, z'
'-x, y+1/2, -z+1/2'
'-x, -y, -z'
'x, -y-1/2, z-1/2'

loop_
_atom_site_label
_atom_site_type_symbol
_atom_site_fract_x
_atom_site_fract_y
_atom_site_fract_z
_atom_site_U_iso_or_equiv
_atom_site_adp_type
_atom_site_occupancy
_atom_site_site_symmetry_order
_atom_site_calc_flag
_atom_site_refinement_flags_posn
_atom_site_refinement_flags_adp
C1 C 0.7669(7) 0.6517(2) 0.4492(6) 0.0347(11) Uani 1 1 d . .
H1A H 0.699199 0.624026 0.490751 0.042 Uiso 1 1 calc R U
C2 C 0.9241(7) 0.6408(2) 0.3741(6) 0.0286(9) Uani 1 1 d . .
C3 C 1.0245(7) 0.6831(2) 0.3172(7) 0.0374(12) Uani 1 1 d . .
H3 H 1.132470 0.676611 0.268042 0.045 Uiso 1 1 calc R U
C4 C 0.9623(9) 0.7349(2) 0.3342(8) 0.0438(13) Uani 1 1 d . .
H4 H 1.028106 0.763554 0.295985 0.053 Uiso 1 1 calc R U
C5 C 0.8047(8) 0.7439(3) 0.4070(7) 0.0416(12) Uani 1 1 d . .
H5 H 0.761659 0.778604 0.418388 0.050 Uiso 1 1 calc R U
C6 C 0.9754(7) 0.5831(2) 0.3664(6) 0.0324(10) Uani 1 1 d . .
N1 N 0.7126(6) 0.7024(2) 0.4617(6) 0.0406(11) Uani 1 1 d . .
H1 H 0.613131 0.708607 0.507413 0.049 Uiso 1 1 calc R U
N2 N 1.1129(7) 0.5708(2) 0.2741(6) 0.0416(11) Uani 1 1 d . .
H2 H 1.168472 0.594735 0.220336 0.050 Uiso 1 1 calc R U
N3 N 1.1611(10) 0.5164(2) 0.2700(7) 0.0575(15) Uani 1 1 d . .
H3A H 1.258001 0.510376 0.345703 0.086 Uiso 1 1 calc R U
H3B H 1.188819 0.507942 0.165997 0.086 Uiso 1 1 calc R U
H3C H 1.067138 0.496490 0.295735 0.086 Uiso 1 1 calc R U
O1 O 0.8945(7) 0.54894(18) 0.4399(6) 0.0495(11) Uani 1 1 d . .
O2 O 0.2445(8) 0.48635(19) 0.9574(6) 0.0565(12) Uani 1 1 d D .
H6 H 0.277784 0.458581 0.962913 0.068 Uiso 1 1 d D U
H7 H 0.301796 0.495036 0.890182 0.068 Uiso 1 1 d D U
Zn1 Zn 0.32404(9) 0.62997(2) 0.81645(8) 0.0331(2) Uani 1 1 d . .
Br1 Br 0.00456(8) 0.61751(2) 0.85290(8) 0.0410(2) Uani 1 1 d . .
Br2 Br 0.48889(10) 0.62619(3) 1.09790(8) 0.0502(2) Uani 1 1 d . .
Br3 Br 0.43352(9) 0.55882(2) 0.64649(7) 0.0425(2) Uani 1 1 d . .
Br4 Br 0.36886(8) 0.71490(2) 0.68301(8) 0.0450(2) Uani 1 1 d . .

loop_
_atom_site_aniso_label
_atom_site_aniso_U_11
_atom_site_aniso_U_22
_atom_site_aniso_U_33
_atom_site_aniso_U_23
_atom_site_aniso_U_13
_atom_site_aniso_U_12
C1 0.033(2) 0.043(3) 0.029(2) 0.004(2) 0.0063(19) -0.008(2)
C2 0.025(2) 0.035(3) 0.026(2) 0.0052(18) 0.0031(17) -0.0019(19)
C3 0.030(2) 0.042(3) 0.042(3) 0.002(2) 0.012(2) -0.008(2)
C4 0.044(3) 0.033(3) 0.057(3) 0.000(2) 0.013(3) -0.006(2)
C5 0.039(3) 0.043(3) 0.043(3) -0.003(2) 0.004(2) 0.000(2)
C6 0.036(3) 0.035(3) 0.025(2) 0.0030(19) 0.0008(19) -0.007(2)
N1 0.030(2) 0.055(3) 0.039(2) -0.001(2) 0.0098(18) 0.003(2)
N2 0.052(3) 0.037(2) 0.039(2) 0.010(2) 0.019(2) 0.002(2)
N3 0.087(4) 0.043(3) 0.048(3) 0.005(2) 0.032(3) 0.011(3)
O1 0.056(3) 0.039(2) 0.057(3) 0.0092(19) 0.023(2) -0.009(2)
O2 0.081(4) 0.045(3) 0.048(2) 0.002(2) 0.028(2) 0.008(2)
Zn1 0.0357(3) 0.0337(3) 0.0302(3) -0.0002(2) 0.0058(2) -0.0017(2)
Br1 0.0343(3) 0.0437(3) 0.0457(3) 0.0083(2) 0.0079(2) -0.0055(2)
Br2 0.0509(4) 0.0616(4) 0.0356(3) -0.0096(3) -0.0069(3) 0.0046(3)
Br3 0.0495(4) 0.0389(3) 0.0409(3) -0.0090(2) 0.0132(2) -0.0018(2)
Br4 0.0406(3) 0.0383(3) 0.0602(4) 0.0099(2) 0.0248(3) 0.0027(2)

loop_
_atom_type_symbol
_atom_type_description
_atom_type_scat_dispersion_real
_atom_type_scat_dispersion_imag
_atom_type_scat_source
C C 0.0033 0.0016 'International Tables Vol C Tables 4.2.6.8 and 6.1.1.4'
H H 0.0000 0.0000 'International Tables Vol C Tables 4.2.6.8 and 6.1.1.4'
N N 0.0061 0.0033 'International Tables Vol C Tables 4.2.6.8 and 6.1.1.4'
O O 0.0106 0.0060 'International Tables Vol C Tables 4.2.6.8 and 6.1.1.4'
Zn Zn 0.2839 1.4301 'International Tables Vol C Tables 4.2.6.8 and 6.1.1.4'
Br Br -0.2901 2.4595 'International Tables Vol C Tables 4.2.6.8 and 6.1.1.4'

loop_
_geom_angle_atom_site_label_1
_geom_angle_atom_site_label_2
_geom_angle_atom_site_label_3
_geom_angle
N1 C1 C2 119.3(5)
N1 C1 H1A 120.4
C2 C1 H1A 120.4
C1 C2 C3 118.9(5)
C1 C2 C6 115.8(5)
C3 C2 C6 125.3(5)
C4 C3 C2 119.3(5)
C4 C3 H3 120.3
C2 C3 H3 120.3
C5 C4 C3 119.8(6)
C5 C4 H4 120.1
C3 C4 H4 120.1
N1 C5 C4 119.2(6)
N1 C5 H5 120.4
C4 C5 H5 120.4
O1 C6 N2 121.8(5)
O1 C6 C2 121.3(5)
N2 C6 C2 116.9(4)
C5 N1 C1 123.3(5)
C5 N1 H1 118.3
C1 N1 H1 118.3
C6 N2 N3 116.2(5)
C6 N2 H2 121.9
N3 N2 H2 121.9
N2 N3 H3A 109.5
N2 N3 H3B 109.5
H3A N3 H3B 109.5
N2 N3 H3C 109.5
H3A N3 H3C 109.5
H3B N3 H3C 109.5
H6 O2 H7 96.3
Br4 Zn1 Br1 110.20(3)
Br4 Zn1 Br2 110.98(3)
Br1 Zn1 Br2 106.48(3)
Br4 Zn1 Br3 109.80(3)
Br1 Zn1 Br3 110.79(3)
Br2 Zn1 Br3 108.53(3)

loop_
_geom_bond_atom_site_label_1
_geom_bond_atom_site_label_2
_geom_bond_distance
C1 N1 1.335(8)
C1 C2 1.376(7)
C1 H1A 0.9300
C2 C3 1.388(7)
C2 C6 1.491(8)
C3 C4 1.385(9)
C3 H3 0.9300
C4 C5 1.360(9)
C4 H4 0.9300
C5 N1 1.333(8)
C5 H5 0.9300
C6 O1 1.220(7)
C6 N2 1.338(7)
N1 H1 0.8600
N2 N3 1.404(7)
N2 H2 0.8600
N3 H3A 0.8900
N3 H3B 0.8900
N3 H3C 0.8900
O2 H6 0.7351
O2 H7 0.7417
Zn1 Br4 2.4058(9)
Zn1 Br1 2.4070(9)
Zn1 Br2 2.4114(9)
Zn1 Br3 2.4128(8)

loop_
_geom_hbond_atom_site_label_D
_geom_hbond_atom_site_label_H
_geom_hbond_atom_site_label_A
_geom_hbond_distance_DH
_geom_hbond_distance_HA
_geom_hbond_distance_DA
_geom_hbond_angle_DHA
_geom_hbond_site_symmetry_A
O2 H7 Br3 0.74 2.75 3.450(5) 159.3 .
O2 H6 Br2 0.74 2.79 3.476(5) 155.5 3_667
N3 H3C Br1 0.89 3.10 3.655(6) 122.1 3_666
N3 H3C O1 0.89 2.36 2.872(7) 116.5 3_766
N3 H3B O2 0.89 1.82 2.705(7) 176.5 1_654
N3 H3A Br3 0.89 2.84 3.516(7) 133.9 3_766
N3 H3A Br3 0.89 2.84 3.556(7) 138.1 1_655
N2 H2 Br2 0.86 2.74 3.497(5) 147.0 1_654
N2 H2 Br1 0.86 3.07 3.527(5) 115.8 1_654
N1 H1 Br4 0.86 2.38 3.225(5) 167.8 .
C4 H4 Br4 0.93 2.79 3.550(6) 139.8 4_675
C4 H4 Br1 0.93 3.01 3.701(6) 132.1 4_675
C1 H1A Br3 0.93 2.91 3.816(5) 166.1 .
O2 H7 Br3 0.74 2.75 3.450(5) 159.3 .
O2 H6 Br2 0.74 2.79 3.476(5) 155.5 3_667
N3 H3C Br1 0.89 3.10 3.655(6) 122.1 3_666
N3 H3C O1 0.89 2.36 2.872(7) 116.5 3_766
N3 H3B O2 0.89 1.82 2.705(7) 176.5 1_654
N3 H3A Br3 0.89 2.84 3.516(7) 133.9 3_766
N3 H3A Br3 0.89 2.84 3.556(7) 138.1 1_655
N2 H2 Br2 0.86 2.74 3.497(5) 147.0 1_654
N2 H2 Br1 0.86 3.07 3.527(5) 115.8 1_654
N1 H1 Br4 0.86 2.38 3.225(5) 167.8 .
C4 H4 Br4 0.93 2.79 3.550(6) 139.8 4_675
C4 H4 Br1 0.93 3.01 3.701(6) 132.1 4_675
C1 H1A Br3 0.93 2.91 3.816(5) 166.1 .
N1 H1 Br4 0.86 2.38 3.225(5) 167.8 .
C1 H1A Br3 0.93 2.91 3.816(5) 166.1 .
C4 H4 Br1 0.93 3.01 3.701(6) 132.1 4_675
C4 H4 Br4 0.93 2.79 3.550(6) 139.8 4_675
N3 H3A Br3 0.89 2.84 3.556(7) 138.1 1_655
N3 H3A Br3 0.89 2.84 3.516(7) 133.9 3_766
N3 H3B O2 0.89 1.82 2.705(7) 176.5 1_654
N3 H3C Br1 0.89 3.10 3.655(6) 122.1 3_666
N3 H3C O1 0.89 2.36 2.872(7) 116.5 3_766
N2 H2 Br1 0.86 3.07 3.527(5) 115.8 1_654
N2 H2 Br2 0.86 2.74 3.497(5) 147.0 1_654
O2 H6 Br2 0.74 2.79 3.476(5) 155.5 3_667
O2 H7 Br3 0.74 2.75 3.450(5) 159.3 .
C1 H1A Br3 0.93 2.91 3.816(5) 166.1 .
C4 H4 Br1 0.93 3.01 3.701(6) 132.1 4_675
C4 H4 Br4 0.93 2.79 3.550(6) 139.8 4_675
N1 H1 Br4 0.86 2.38 3.225(5) 167.8 .
N2 H2 Br1 0.86 3.07 3.527(5) 115.8 1_654
N2 H2 Br2 0.86 2.74 3.497(5) 147.0 1_654
N3 H3A Br3 0.89 2.84 3.556(7) 138.1 1_655
N3 H3A Br3 0.89 2.84 3.516(7) 133.9 3_766
N3 H3B O2 0.89 1.82 2.705(7) 176.5 1_654
N3 H3C O1 0.89 2.36 2.872(7) 116.5 3_766
N3 H3C Br1 0.89 3.10 3.655(6) 122.1 3_666
O2 H6 Br2 0.74 2.79 3.476(5) 155.5 3_667
O2 H7 Br3 0.74 2.75 3.450(5) 159.3 .
C1 H1A Br3 0.93 2.91 3.816(5) 166.1 .
C4 H4 Br1 0.93 3.01 3.701(6) 132.1 4_675
C4 H4 Br4 0.93 2.79 3.550(6) 139.8 4_675
N1 H1 Br4 0.86 2.38 3.225(5) 167.8 .
N2 H2 Br1 0.86 3.07 3.527(5) 115.8 1_654
N2 H2 Br2 0.86 2.74 3.497(5) 147.0 1_654
N3 H3A Br3 0.89 2.84 3.556(7) 138.1 1_655
N3 H3A Br3 0.89 2.84 3.516(7) 133.9 3_766
N3 H3B O2 0.89 1.82 2.705(7) 176.5 1_654
N3 H3C O1 0.89 2.36 2.872(7) 116.5 3_766
N3 H3C Br1 0.89 3.10 3.655(6) 122.1 3_666
O2 H6 Br2 0.74 2.79 3.476(5) 155.5 3_667
O2 H7 Br3 0.74 2.75 3.450(5) 159.3 .
C1 H1A Br3 0.93 2.91 3.816(5) 166.1 .
C4 H4 Br1 0.93 3.01 3.701(6) 132.1 4_675
C4 H4 Br4 0.93 2.79 3.550(6) 139.8 4_675
N1 H1 Br4 0.86 2.38 3.225(5) 167.8 .
N2 H2 Br1 0.86 3.07 3.527(5) 115.8 1_654
N2 H2 Br2 0.86 2.74 3.497(5) 147.0 1_654
N3 H3A Br3 0.89 2.84 3.556(7) 138.1 1_655
N3 H3A Br3 0.89 2.84 3.516(7) 133.9 3_766
N3 H3B O2 0.89 1.82 2.705(7) 176.5 1_654
N3 H3C O1 0.89 2.36 2.872(7) 116.5 3_766
N3 H3C Br1 0.89 3.10 3.655(6) 122.1 3_666
O2 H6 Br2 0.74 2.79 3.476(5) 155.5 3_667
O2 H7 Br3 0.74 2.75 3.450(5) 159.3 .
C1 H1A Br3 0.93 2.91 3.816(5) 166.1 .
C4 H4 Br1 0.93 3.01 3.701(6) 132.1 4_675
C4 H4 Br4 0.93 2.79 3.550(6) 139.8 4_675
N1 H1 Br4 0.86 2.38 3.225(5) 167.8 .
N2 H2 Br1 0.86 3.07 3.527(5) 115.8 1_654
N2 H2 Br2 0.86 2.74 3.497(5) 147.0 1_654
N3 H3A Br3 0.89 2.84 3.556(7) 138.1 1_655
N3 H3A Br3 0.89 2.84 3.516(7) 133.9 3_766
N3 H3B O2 0.89 1.82 2.705(7) 176.5 1_654
N3 H3C O1 0.89 2.36 2.872(7) 116.5 3_766
N3 H3C Br1 0.89 3.10 3.655(6) 122.1 3_666
O2 H6 Br2 0.74 2.79 3.476(5) 155.5 3_667
O2 H7 Br3 0.74 2.75 3.450(5) 159.3 .
C1 H1A Br3 0.93 2.91 3.816(5) 166.1 .
C4 H4 Br1 0.93 3.01 3.701(6) 132.1 4_675
C4 H4 Br4 0.93 2.79 3.550(6) 139.8 4_675
N1 H1 Br4 0.86 2.38 3.225(5) 167.8 .
N2 H2 Br1 0.86 3.07 3.527(5) 115.8 1_654
N2 H2 Br2 0.86 2.74 3.497(5) 147.0 1_654
N3 H3A Br3 0.89 2.84 3.556(7) 138.1 1_655
N3 H3A Br3 0.89 2.84 3.516(7) 133.9 3_766
N3 H3B O2 0.89 1.82 2.705(7) 176.5 1_654
N3 H3C O1 0.89 2.36 2.872(7) 116.5 3_766
N3 H3C Br1 0.89 3.10 3.655(6) 122.1 3_666
O2 H6 Br2 0.74 2.79 3.476(5) 155.5 3_667
O2 H7 Br3 0.74 2.75 3.450(5) 159.3 .
